data_7700481
loop_
_publ_author_name
'You, Fen'
'Liu, Hui'
'Luo, Gen'
'Shi, Xiaochao'

_publ_section_title
;
 Tridentate diarylamido-based pincer complexes of nickel and palladium:
 sidearm effects in the polymerization of norbornene.
;
_journal_issue 32
_journal_name_full 'Dalton transactions (Cambridge, England : 2003)'
_journal_page_first 12219
_journal_page_last 12227
_journal_paper_doi 10.1039/c9dt02361e
_journal_volume 48
_journal_year 2019
_chemical_formula_sum 'C27 H23 Cl N2 O3 Pd S'
_chemical_formula_weight 597.380
_space_group_IT_number 20
_space_group_name_Hall 'C 2c 2'
_space_group_name_H-M_alt 'C 2 2 21'
_symmetry_Int_Tables_number 20
_symmetry_space_group_name_Hall 'C 2c 2'
_symmetry_space_group_name_H-M 'C 2 2 21'
_audit_creation_date 2019-05-22
_audit_creation_method SHELXL-97
_audit_update_record
;
2019-05-29 deposited with the CCDC.    2019-07-08 downloaded from the CCDC.
;
_cell_angle_alpha 90.000
_cell_angle_beta 90.000
_cell_angle_gamma 90.000
_cell_formula_units_Z 8
_cell_length_a 10.9254(10)
_cell_length_b 16.9935(15)
_cell_length_c 28.235(3)
_cell_volume 5242.1(9)
_refine_ls_R_factor_all 0.030
_cod_data_source_file c9dt02361e2.cif
_cod_data_source_block 2
_cod_depositor_comments 'Adding full bibliography for 7700479--7700481.cif.'
_cod_original_cell_volume 5242.1(8)
_cod_original_sg_symbol_Hall C_2c_2
_cod_database_code 7700481

loop_
_symmetry_equiv_pos_site_id
_symmetry_equiv_pos_as_xyz
1 x,y,z
2 -x,-y,1/2+z
3 x,-y,-z
4 -x,y,1/2-z
5 1/2+x,1/2+y,z
6 1/2-x,1/2-y,1/2+z
7 1/2+x,1/2-y,-z
8 1/2-x,1/2+y,1/2-z

loop_
_atom_site_aniso_label
_atom_site_aniso_U_11
_atom_site_aniso_U_22
_atom_site_aniso_U_33
_atom_site_aniso_U_12
_atom_site_aniso_U_13
_atom_site_aniso_U_23
Pd1 0.04477(13) 0.03606(13) 0.03288(12) 0.00636(12) -0.00385(11) -0.00256(12)
N2 0.0465(17) 0.0413(16) 0.0379(16) 0.0084(14) -0.0050(13) -0.0045(13)
N1 0.067(2) 0.0445(18) 0.0349(16) 0.0035(16) -0.0077(14) -0.0005(14)
O1 0.110(2) 0.0539(16) 0.0528(17) 0.0079(19) -0.0084(19) 0.0130(14)
C16 0.0306(18) 0.060(2) 0.0347(19) 0.0024(16) -0.0005(14) -0.0098(16)
C21 0.0324(18) 0.053(2) 0.0373(19) 0.0059(15) 0.0016(14) -0.0022(15)
C17 0.053(2) 0.064(2) 0.053(2) 0.0027(19) 0.0001(19) -0.016(2)
C18 0.048(2) 0.096(3) 0.037(2) -0.002(2) 0.0042(19) -0.015(2)
C20 0.040(2) 0.072(3) 0.044(2) 0.0036(18) -0.0011(18) 0.0077(18)
C15 0.044(2) 0.042(2) 0.052(2) 0.0052(17) -0.0122(17) -0.0110(17)
C10 0.055(2) 0.0374(18) 0.057(2) 0.0043(17) -0.014(2) -0.006(2)
C9 0.074(3) 0.047(2) 0.040(2) -0.002(2) -0.020(2) 0.0048(17)
C11 0.077(3) 0.044(2) 0.077(3) 0.010(2) -0.027(2) -0.003(2)
C14 0.051(2) 0.054(2) 0.067(3) 0.007(2) -0.004(2) -0.0136(19)
C12 0.069(3) 0.054(3) 0.105(4) 0.021(2) -0.024(3) -0.010(3)
C13 0.062(3) 0.064(3) 0.094(4) 0.020(2) -0.010(3) -0.016(3)
S1 0.0366(4) 0.0415(5) 0.0440(4) 0.0086(4) 0.0018(3) 0.0026(4)
C7 0.095(3) 0.057(3) 0.0306(19) -0.002(2) -0.003(2) 0.0055(18)
C8 0.130(4) 0.073(3) 0.046(3) 0.002(3) -0.009(3) 0.019(2)
Cl1 0.1074(8) 0.0481(6) 0.0406(5) 0.0176(6) 0.0032(5) -0.0084(5)
C23 0.063(3) 0.057(3) 0.097(3) -0.002(2) 0.003(3) -0.005(2)
C22 0.041(2) 0.046(2) 0.050(2) 0.0030(16) 0.0030(17) 0.0023(17)
C6 0.084(3) 0.069(3) 0.037(2) -0.002(3) 0.018(2) 0.0087(19)
C1 0.095(4) 0.078(3) 0.057(3) -0.020(3) 0.011(3) 0.006(2)
C26 0.044(2) 0.085(4) 0.222(7) 0.002(3) -0.009(3) -0.023(5)
C25 0.050(3) 0.082(4) 0.121(4) -0.015(3) -0.005(3) -0.023(3)
C24 0.065(3) 0.073(3) 0.149(6) -0.020(3) 0.000(4) -0.019(4)
C5 0.095(4) 0.091(4) 0.067(3) -0.003(3) 0.022(3) -0.004(3)
C3 0.086(4) 0.156(7) 0.089(4) -0.037(5) 0.028(4) -0.010(4)
C27 0.049(3) 0.058(3) 0.203(7) -0.002(2) -0.004(4) -0.010(4)
C2 0.093(4) 0.100(5) 0.073(4) -0.025(4) 0.023(3) 0.005(3)
C4 0.086(4) 0.136(6) 0.104(5) 0.018(4) 0.035(4) 0.005(4)
C19 0.042(2) 0.096(4) 0.042(2) 0.002(2) 0.0016(17) 0.008(2)
O2 0.088(3) 0.078(3) 0.238(7) 0.021(2) 0.004(4) 0.048(4)
O3 0.048(4) 0.067(4) 0.167(8) 0.026(4) -0.017(5) -0.041(5)
O4 0.163(10) 0.41(2) 0.329(16) 0.00000 0.00000 0.136(18)

loop_
_atom_site_label
_atom_site_type_symbol
_atom_site_fract_x
_atom_site_fract_y
_atom_site_fract_z
_atom_site_occupancy
_atom_site_symmetry_multiplicity
_atom_site_Wyckoff_symbol
_atom_site_calc_flag
_atom_site_thermal_displace_type
_atom_site_U_iso_or_equiv
Pd1 Pd 0.6338(0) 0.9567(0) 0.3735(0) 1.000 8 c d Uani 0.03791(8)
N2 N 0.6842(3) 0.8789(2) 0.3237(1) 1.000 8 c d Uani 0.0419(7)
N1 N 0.6038(3) 0.8661(2) 0.4182(1) 1.000 8 c d Uani 0.0489(8)
O1 O 0.6413(4) 0.7491(2) 0.4498(1) 1.000 8 c d Uani 0.0722(8)
C16 C 0.6731(3) 0.9067(2) 0.2774(1) 1.000 8 c d Uani 0.0417(9)
C21 C 0.6659(3) 0.9872(2) 0.2685(1) 1.000 8 c d Uani 0.0409(8)
C17 C 0.6616(3) 0.8566(2) 0.2377(1) 1.000 8 c d Uani 0.0564(10)
H17A H 0.6633 0.8023 0.2417 1.000 8 c calc Uiso 0.06800
C18 C 0.6479(4) 0.8880(3) 0.1926(1) 1.000 8 c d Uani 0.0603(11)
H18A H 0.6418 0.8542 0.1668 1.000 8 c calc Uiso 0.07200
C20 C 0.6508(3) 1.0186(2) 0.2235(1) 1.000 8 c d Uani 0.0517(10)
H20A H 0.6460 1.0728 0.2194 1.000 8 c calc Uiso 0.06200
C15 C 0.7602(3) 0.8172(2) 0.3349(1) 1.000 8 c d Uani 0.0462(9)
C10 C 0.7516(3) 0.7783(2) 0.3789(2) 1.000 8 c d Uani 0.0500(9)
C9 C 0.6630(4) 0.8007(2) 0.4146(1) 1.000 8 c d Uani 0.0537(11)
C11 C 0.8304(4) 0.7151(2) 0.3897(2) 1.000 8 c d Uani 0.0658(12)
H11A H 0.8227 0.6893 0.4186 1.000 8 c calc Uiso 0.07900
C14 C 0.8533(4) 0.7925(2) 0.3044(2) 1.000 8 c d Uani 0.0575(10)
H14A H 0.8633 0.8178 0.2755 1.000 8 c calc Uiso 0.06900
C12 C 0.9175(5) 0.6914(3) 0.3584(2) 1.000 8 c d Uani 0.0762(15)
H12A H 0.9675 0.6487 0.3655 1.000 8 c calc Uiso 0.09100
C13 C 0.9311(5) 0.7313(3) 0.3161(2) 1.000 8 c d Uani 0.0734(13)
H13A H 0.9932 0.7168 0.2953 1.000 8 c calc Uiso 0.08800
S1 S 0.6704(1) 1.0507(1) 0.3183(0) 1.000 8 c d Uani 0.0407(2)
C7 C 0.5181(4) 0.8631(3) 0.4590(1) 1.000 8 c d Uani 0.0611(11)
H7A H 0.5282 0.9101 0.4788 1.000 8 c calc Uiso 0.07300
C8 C 0.5673(6) 0.7909(3) 0.4849(2) 1.000 8 c d Uani 0.0830(16)
H8A H 0.6170 0.8064 0.5118 1.000 8 c calc Uiso 0.10000
H8B H 0.5007 0.7580 0.4960 1.000 8 c calc Uiso 0.10000
Cl1 Cl 0.5812(1) 1.0512(1) 0.4289(0) 1.000 8 c d Uani 0.0654(3)
C23 C 0.8595(5) 1.1537(3) 0.3207(2) 1.000 8 c d Uani 0.0722(12)
H23A H 0.7990 1.1921 0.3194 1.000 8 c calc Uiso 0.08700
C22 C 0.8297(3) 1.0757(2) 0.3211(1) 1.000 8 c d Uani 0.0458(9)
C6 C 0.3867(4) 0.8559(3) 0.4431(1) 1.000 8 c d Uani 0.0634(12)
C1 C 0.3365(5) 0.7861(3) 0.4263(2) 1.000 8 c d Uani 0.0764(14)
H1A H 0.3847 0.7411 0.4252 1.000 8 c calc Uiso 0.09200
C26 C 1.0408(4) 1.0434(4) 0.3235(3) 1.000 8 c d Uani 0.117(2)
H26A H 1.1017 1.0052 0.3239 1.000 8 c calc Uiso 0.14000
C25 C 1.0714(4) 1.1205(3) 0.3242(2) 1.000 8 c d Uani 0.0843(15)
H25A H 1.1530 1.1359 0.3261 1.000 8 c calc Uiso 0.10100
C24 C 0.9820(5) 1.1741(3) 0.3223(2) 1.000 8 c d Uani 0.0958(18)
H24A H 1.0030 1.2271 0.3219 1.000 8 c calc Uiso 0.11500
C5 C 0.3114(5) 0.9215(3) 0.4448(2) 1.000 8 c d Uani 0.0842(16)
H5A H 0.3415 0.9694 0.4557 1.000 8 c calc Uiso 0.10100
C3 C 0.1435(7) 0.8452(5) 0.4131(2) 1.000 8 c d Uani 0.110(2)
H3A H 0.0626 0.8417 0.4031 1.000 8 c calc Uiso 0.13200
C27 C 0.9181(4) 1.0213(3) 0.3219(3) 1.000 8 c d Uani 0.104(2)
H27A H 0.8975 0.9682 0.3214 1.000 8 c calc Uiso 0.12400
C2 C 0.2169(6) 0.7823(4) 0.4112(2) 1.000 8 c d Uani 0.0889(18)
H2A H 0.1864 0.7350 0.3995 1.000 8 c calc Uiso 0.10700
C4 C 0.1888(6) 0.9150(5) 0.4299(2) 1.000 8 c d Uani 0.108(2)
H4A H 0.1379 0.9588 0.4315 1.000 8 c calc Uiso 0.13000
C19 C 0.6430(3) 0.9692(3) 0.1850(1) 1.000 8 c d Uani 0.0601(11)
H19A H 0.6346 0.9894 0.1546 1.000 8 c calc Uiso 0.07200
O2 O 0.9296(4) 0.9253(3) 0.5210(3) 1.000 8 c d Uani 0.135(2)
O3 O 0.8813(7) 0.9096(4) 0.4854(4) 0.500 8 c d Uani 0.094(3)
O4 O 0.8464(10) 1.0000 0.5000 1.000 4 a d Uani 0.300(7)

loop_
_atom_type_symbol
_atom_type_radius_bond
Pd 1.200
N 1.200
O 1.200
C 1.200
H 1.200
S 1.200
Cl 1.200

loop_
_geom_angle_atom_site_label_1
_geom_angle_atom_site_label_2
_geom_angle_atom_site_label_3
_geom_angle_site_symmetry_1
_geom_angle_site_symmetry_3
_geom_angle
_geom_angle_publ_flag
N2 Pd1 N1 . . 88.90(12) no
N2 Pd1 S1 . . 86.24(9) no
N1 Pd1 S1 . . 175.12(9) no
N2 Pd1 Cl1 . . 177.12(9) no
N1 Pd1 Cl1 . . 93.74(9) no
S1 Pd1 Cl1 . . 91.12(4) no
C15 N2 C16 . . 121.8(3) no
C15 N2 Pd1 . . 120.5(2) no
C16 N2 Pd1 . . 114.2(2) no
C9 N1 C7 . . 110.3(3) no
C9 N1 Pd1 . . 121.8(3) no
C7 N1 Pd1 . . 127.9(3) no
C9 O1 C8 . . 106.3(3) no
N2 C16 C21 . . 120.5(3) no
N2 C16 C17 . . 123.2(3) no
C21 C16 C17 . . 116.2(3) no
C20 C21 C16 . . 123.4(3) no
C20 C21 S1 . . 119.7(3) no
C16 C21 S1 . . 116.8(3) no
C18 C17 C16 . . 120.4(4) no
C17 C18 C19 . . 121.6(4) no
C19 C20 C21 . . 119.7(4) no
N2 C15 C14 . . 121.8(4) no
N2 C15 C10 . . 121.3(3) no
C14 C15 C10 . . 116.8(3) no
C15 C10 C11 . . 120.5(4) no
C15 C10 C9 . . 122.4(3) no
C11 C10 C9 . . 117.1(4) no
N1 C9 O1 . . 114.6(4) no
N1 C9 C10 . . 128.0(4) no
O1 C9 C10 . . 117.4(4) no
C12 C11 C10 . . 120.8(4) no
C13 C14 C15 . . 121.7(5) no
C11 C12 C13 . . 119.5(4) no
C12 C13 C14 . . 120.6(5) no
C21 S1 C22 . . 101.93(16) no
C21 S1 Pd1 . . 96.40(12) no
C22 S1 Pd1 . . 107.95(12) no
N1 C7 C6 . . 111.8(3) no
N1 C7 C8 . . 100.2(4) no
C6 C7 C8 . . 114.4(4) no
O1 C8 C7 . . 105.1(3) no
C22 C23 C24 . . 118.3(5) no
C27 C22 C23 . . 119.9(4) no
C27 C22 S1 . . 122.5(3) no
C23 C22 S1 . . 117.5(3) no
C5 C6 C1 . . 117.6(5) no
C5 C6 C7 . . 119.3(4) no
C1 C6 C7 . . 123.1(4) no
C2 C1 C6 . . 121.4(5) no
C25 C26 C27 . . 120.1(5) no
C24 C25 C26 . . 118.6(5) no
C25 C24 C23 . . 122.5(5) no
C6 C5 C4 . . 119.4(6) no
C2 C3 C4 . . 119.3(7) no
C22 C27 C26 . . 120.6(5) no
C3 C2 C1 . . 121.3(6) no
C3 C4 C5 . . 121.0(7) no
C20 C19 C18 . . 118.6(4) no
O3 O2 O4 . . 67.8(4) no
O2 O3 O4 . . 70.9(5) no
O3 O4 O3 . 3_576 153.(1) no
O3 O4 O2 . . 41.3(3) no
O3 O4 O2 3_576 . 119.8(7) no
O3 O4 O2 . 3_576 119.8(7) no
O3 O4 O2 3_576 3_576 41.3(3) no
O2 O4 O2 . 3_576 114.0(7) no

loop_
_geom_bond_atom_site_label_1
_geom_bond_atom_site_label_2
_geom_bond_site_symmetry_2
_geom_bond_distance
_geom_bond_publ_flag
Pd1 N2 . 2.007(3) no
Pd1 N1 . 2.018(3) no
Pd1 S1 . 2.267(1) no
Pd1 Cl1 . 2.3145(10) no
N2 C15 . 1.374(4) no
N2 C16 . 1.394(4) no
N1 C9 . 1.290(5) no
N1 C7 . 1.486(5) no
O1 C9 . 1.345(5) no
O1 C8 . 1.465(6) no
C16 C21 . 1.395(5) no
C16 C17 . 1.415(5) no
C21 C20 . 1.386(5) no
C21 S1 . 1.774(4) no
C17 C18 . 1.388(5) no
C18 C19 . 1.397(6) no
C20 C19 . 1.376(5) no
C15 C14 . 1.397(6) no
C15 C10 . 1.410(5) no
C10 C11 . 1.410(5) no
C10 C9 . 1.450(6) no
C11 C12 . 1.359(7) no
C14 C13 . 1.383(6) no
C12 C13 . 1.381(7) no
S1 C22 . 1.793(4) no
C7 C6 . 1.510(7) no
C7 C8 . 1.526(6) no
C23 C22 . 1.364(5) no
C23 C24 . 1.383(7) no
C22 C27 . 1.338(6) no
C6 C5 . 1.387(7) no
C6 C1 . 1.390(6) no
C1 C2 . 1.376(8) no
C26 C25 . 1.351(8) no
C26 C27 . 1.393(6) no
C25 C24 . 1.337(7) no
C5 C4 . 1.407(8) no
C3 C2 . 1.338(9) no
C3 C4 . 1.371(8) no
O2 O3 . 1.165(9) no
O2 O4 . 1.669(7) no
O3 O4 . 1.636(7) no
O4 O3 3_576 1.636(7) no
O4 O2 3_576 1.669(7) no
